data_4120234
loop_
_publ_author_name
'Hiroyoshi Ohtsu'
'Wanuk Choi'
'Nazrul Islam'
'Yoshitaka Matsushita'
'Masaki Kawano'

_publ_contact_author 'Masaki Kawano'
_publ_contact_author_email mkawano@postech.ac.kr
_publ_section_title
;
 Selective Trapping of Labile S3 in a Porous Coordination Network and the
 Direct X-ray Observation
;
_journal_name_full 'Journal of the American Chemical Society'
_journal_page_first 11449
_journal_page_last 11452
_journal_paper_doi 10.1021/ja4046718
_journal_volume 135
_journal_year 2013
_chemical_formula_sum 'C36 I6 N12 S3 Zn3'
_chemical_formula_weight 1678.45
_chemical_name_systematic
;
 ?
;
_space_group_IT_number 7
_symmetry_cell_setting monoclinic
_symmetry_Int_Tables_number 7
_symmetry_space_group_name_Hall 'P -2yac'
_symmetry_space_group_name_H-M 'P 1 n 1'
_audit_creation_method RIETAN-FP
_cell_angle_alpha 90
_cell_angle_beta 91.558(6)
_cell_angle_gamma 90
_cell_formula_units_Z 2
_cell_length_a 30.690(3)
_cell_length_b 6.5952(6)
_cell_length_c 12.8240(9)
_cell_volume 2594.7(4)
_diffrn_ambient_temperature 300
_diffrn_radiation_source spring-8
_diffrn_radiation_type synchrotron
_diffrn_radiation_wavelength 0.65297
_pd_phase_name 'S3 encapsulated network'
_refine_ls_R_factor_gt 0.0290
_refine_ls_wR_factor_gt 0.0351
_cod_data_source_file ja4046718_si_002.cif
_cod_data_source_block powder_S3
_cod_original_sg_symbol_H-M 'P n'
_cod_database_code 4120234

loop_
_symmetry_equiv_pos_as_xyz
'x, y, z'
'x+1/2, -y, z+1/2'

loop_
_atom_site_label
_atom_site_occupancy
_atom_site_fract_x
_atom_site_fract_y
_atom_site_fract_z
_atom_site_adp_type
_atom_site_B_iso_or_equiv
_atom_site_type_symbol
C1 1.0 -0.774753 0.891059 -0.389918 Biso 2.618440 C
C2 1.0 -0.799957 0.722786 -0.389358 Biso 2.618440 C
C3 1.0 -0.821328 0.658543 -0.477911 Biso 2.618440 C
C4 1.0 -0.816666 0.771565 -0.567501 Biso 2.618440 C
C5 1.0 -0.789145 0.942798 -0.563903 Biso 2.618440 C
C6 1.0 -0.841688 0.458274 -0.481782 Biso 2.618440 C
C7 1.0 -0.872406 0.205279 -0.395748 Biso 2.618440 C
C8 1.0 -0.874787 0.209717 -0.573226 Biso 2.618440 C
C9 1.0 -0.878864 0.097970 -0.292894 Biso 2.618440 C
C10 1.0 -0.848340 0.129371 -0.210206 Biso 2.618440 C
C11 1.0 -0.851550 0.019605 -0.120459 Biso 2.618440 C
C12 1.0 -0.912934 -0.149925 -0.185459 Biso 2.618440 C
C13 1.0 -0.912066 -0.040221 -0.278166 Biso 2.618440 C
C14 1.0 -0.886125 0.111011 -0.677354 Biso 2.618440 C
C15A 0.6230 -0.856351 0.132825 -0.759719 Biso 2.618440 C
C15B 0.3770 -0.859161 0.145004 -0.763923 Biso 2.618440 C
C16A 0.6230 -0.861107 0.004595 -0.846485 Biso 2.618440 C
C16B 0.3770 -0.863152 0.017512 -0.850089 Biso 2.618440 C
C17A 0.6230 -0.922843 -0.154873 -0.778748 Biso 2.618440 C
C17B 0.3770 -0.919933 -0.162954 -0.772547 Biso 2.618440 C
C18A 0.6230 -0.919944 -0.032459 -0.688675 Biso 2.618440 C
C18B 0.3770 -0.916952 -0.041080 -0.682611 Biso 2.618440 C
C19 1.0 -0.657614 0.892810 -0.387463 Biso 2.618440 C
C20 1.0 -0.625457 0.742598 -0.383534 Biso 2.618440 C
C21 1.0 -0.611378 0.658673 -0.476779 Biso 2.618440 C
C22 1.0 -0.630091 0.738052 -0.570759 Biso 2.618440 C
C23 1.0 -0.660945 0.894745 -0.567651 Biso 2.618440 C
C24 1.0 -0.587183 0.459837 -0.478717 Biso 2.618440 C
C25 1.0 -0.557933 0.183663 -0.396086 Biso 2.618440 C
C26 1.0 -0.559405 0.200072 -0.569731 Biso 2.618440 C
C27 1.0 -0.542035 0.080366 -0.300433 Biso 2.618440 C
C28 1.0 -0.562328 0.121795 -0.205232 Biso 2.618440 C
C29 1.0 -0.558641 -0.024012 -0.125145 Biso 2.618440 C
C30 1.0 -0.515203 -0.233393 -0.221382 Biso 2.618440 C
C31 1.0 -0.517528 -0.100713 -0.306220 Biso 2.618440 C
C32 1.0 -0.547100 0.115512 -0.671749 Biso 2.618440 C
C33 1.0 -0.576842 0.134010 -0.756073 Biso 2.618440 C
C34 1.0 -0.571667 0.009269 -0.840216 Biso 2.618440 C
C35 1.0 -0.510407 -0.145876 -0.768839 Biso 2.618440 C
C36 1.0 -0.512919 -0.025097 -0.679373 Biso 2.618440 C
I1 1.0 -0.720055 1.362740 -0.658602 Biso 2.618440 I
I2 1.0 -0.715925 1.384990 -0.306618 Biso 2.618440 I
I3 1.0 -0.956610 -0.587461 -0.979393 Biso 2.618440 I
I4 1.0 -0.816034 -0.499898 -0.982697 Biso 2.618440 I
I5 1.0 -0.465102 -0.503048 -0.976331 Biso 2.618440 I
I6 1.0 -0.605163 -0.457116 -1.011180 Biso 2.618440 I
N1 1.0 -0.768467 0.997930 -0.475552 Biso 2.618440 n
N2 1.0 -0.850199 0.375617 -0.391308 Biso 2.618440 n
N3 1.0 -0.885675 0.108450 -0.485145 Biso 2.618440 n
N4 1.0 -0.852594 0.380839 -0.576584 Biso 2.618440 n
N5 1.0 -0.893177 -0.138223 -0.856261 Biso 2.618440 n
N6 1.0 -0.882955 -0.123065 -0.106187 Biso 2.618440 n
N7 1.0 -0.674922 0.971264 -0.478292 Biso 2.618440 n
N8 1.0 -0.577916 0.366493 -0.386274 Biso 2.618440 n
N9 1.0 -0.548763 0.094406 -0.485008 Biso 2.618440 n
N10 1.0 -0.579279 0.382640 -0.571805 Biso 2.618440 n
N11 1.0 -0.538973 -0.125946 -0.847962 Biso 2.618440 n
N12 1.0 -0.535586 -0.200116 -0.132896 Biso 2.618440 n
S1A 0.6230 0.277203 0.777803 -0.979762 Biso 2.618440 S
S1B 0.3770 0.836044 -0.061821 0.529866 Biso 2.618440 S
S2A 0.6230 0.787231 0.025320 0.631167 Biso 2.618440 S
S2B 0.3770 0.801181 -0.062409 0.653915 Biso 2.618440 S
S3A 0.6230 0.769881 -0.254058 0.605035 Biso 2.618440 S
S3B 0.3770 0.252643 0.873418 -0.846111 Biso 2.618440 S
Zn1 1.0 -0.719117 1.203520 -0.479841 Biso 2.618440 Zn
Zn2 1.0 -0.891651 -0.344177 -0.982351 Biso 2.618440 Zn
Zn3 1.0 -0.533284 -0.282037 -0.981942 Biso 2.618440 Zn
